data_4071721
loop_
_publ_author_name
'Fortman, George C.'
'Isrow, Derek'
'McDonough, James E.'
'Schleyer, Paul von Ragu\'e'
'Schaefer, Henry F.'
'Scott, Brian'
'Kubas, Gregory J.'
'K\'egl, Tam\'as'
'Ungv\'ary, Ferenc'
'Hoff, Carl D.'

_publ_section_title
;
 Kinetic and Thermodynamic Studies of the Reactivity of
 (Trimethylsilyl)diazomethane with HMo(CO)3(C5R5) (R = H, Me). Estimation
 of the Mo&#x2212;N2CH2SiMe3Bond Strength and Experimental Determination
 of the Enthalpy of Formation of (Trimethylsilyl)diazomethane
;
_journal_issue 19
_journal_name_full Organometallics
_journal_page_first 4873
_journal_paper_doi 10.1021/om800336p
_journal_volume 27
_journal_year 2008
_chemical_formula_sum 'C11 H16 N2 O2 Si W'
_chemical_formula_weight 420.20
_chemical_name_systematic
; 
 ? 
;
_space_group_IT_number 2
_symmetry_cell_setting triclinic
_symmetry_space_group_name_Hall '-P 1'
_symmetry_space_group_name_H-M 'P -1'
_atom_sites_solution_hydrogens geom
_atom_sites_solution_primary direct
_atom_sites_solution_secondary difmap
_audit_creation_method SHELXL-97
_cell_angle_alpha 100.632(2)
_cell_angle_beta 96.245(2)
_cell_angle_gamma 93.510(2)
_cell_formula_units_Z 2
_cell_length_a 6.3928(7)
_cell_length_b 10.6551(12)
_cell_length_c 10.8766(12)
_cell_measurement_temperature 203(2)
_cell_volume 721.32(14)
_computing_cell_refinement 'Bruker SAINT (v. 5.00, Bruker 1998)'
_computing_data_collection 'Siemens SMART (v. 4.202, Siemens 1996)'
_computing_data_reduction 'Bruker SAINT (v. 5.00, Bruker 1998)'
_computing_molecular_graphics 'Bruker AXS SHEXTL (v. 5.10)'
_computing_publication_material 'SHELXL-97 (Sheldrick, 1997)'
_computing_structure_refinement 'SHELXL-97 (Sheldrick, 1997)'
_computing_structure_solution 'SHELXS-97 (Sheldrick, 1990)'
_diffrn_ambient_temperature 203(2)
_diffrn_measured_fraction_theta_full 0.915
_diffrn_measured_fraction_theta_max 0.912
_diffrn_radiation_monochromator graphite
_diffrn_radiation_source 'fine-focus sealed tube'
_diffrn_radiation_type MoK\a
_diffrn_radiation_wavelength 0.71073
_diffrn_reflns_av_R_equivalents 0.0160
_diffrn_reflns_av_sigmaI/netI 0.0194
_diffrn_reflns_limit_h_max 7
_diffrn_reflns_limit_h_min -7
_diffrn_reflns_limit_k_max 12
_diffrn_reflns_limit_k_min -12
_diffrn_reflns_limit_l_max 11
_diffrn_reflns_limit_l_min -13
_diffrn_reflns_number 5327
_diffrn_reflns_theta_full 25.00
_diffrn_reflns_theta_max 25.33
_diffrn_reflns_theta_min 1.92
_exptl_absorpt_coefficient_mu 8.083
_exptl_absorpt_correction_T_max 0.5641
_exptl_absorpt_correction_T_min 0.3974
_exptl_absorpt_process_details 'SADABS (Sheldrick, 1996)'
_exptl_crystal_colour red
_exptl_crystal_density_diffrn 1.935
_exptl_crystal_density_method 'not measured'
_exptl_crystal_description irregular
_exptl_crystal_F_000 400
_exptl_crystal_size_max 0.14
_exptl_crystal_size_mid 0.10
_exptl_crystal_size_min 0.08
_refine_diff_density_max 2.841
_refine_diff_density_min -2.644
_refine_diff_density_rms 0.170
_refine_ls_extinction_method none
_refine_ls_goodness_of_fit_ref 1.114
_refine_ls_hydrogen_treatment mixed
_refine_ls_matrix_type full
_refine_ls_number_parameters 157
_refine_ls_number_reflns 2405
_refine_ls_number_restraints 0
_refine_ls_restrained_S_all 1.114
_refine_ls_R_factor_all 0.0326
_refine_ls_R_factor_gt 0.0311
_refine_ls_shift/su_max 0.015
_refine_ls_shift/su_mean 0.000
_refine_ls_structure_factor_coef Fsqd
_refine_ls_weighting_details 'calc w=1/[\s^2^(Fo^2^)+(0.0604P)^2^+0.0000P] where P=(Fo^2^+2Fc^2^)/3'
_refine_ls_weighting_scheme calc
_refine_ls_wR_factor_gt 0.0752
_refine_ls_wR_factor_ref 0.0764
_reflns_number_gt 2297
_reflns_number_total 2405
_reflns_threshold_expression >2sigma(I)
_cod_data_source_file om800336p_si_002.cif
_cod_data_source_block ch01
_cod_database_code 4071721

loop_
_symmetry_equiv_pos_as_xyz
'x, y, z'
'-x, -y, -z'

loop_
_atom_site_label
_atom_site_type_symbol
_atom_site_fract_x
_atom_site_fract_y
_atom_site_fract_z
_atom_site_U_iso_or_equiv
_atom_site_adp_type
_atom_site_occupancy
_atom_site_symmetry_multiplicity
_atom_site_calc_flag
_atom_site_refinement_flags
W1 W 1.15573(3) 0.238335(16) 0.460735(15) 0.02892(11) Uani 1 1 d .
Si1 Si 0.8232(3) 0.23608(15) 0.00622(15) 0.0364(3) Uani 1 1 d .
N1 N 0.9792(7) 0.1723(4) 0.3122(4) 0.0320(9) Uani 1 1 d .
N2 N 0.8503(7) 0.1302(4) 0.2221(4) 0.0373(10) Uani 1 1 d .
O1 O 1.5312(7) 0.0759(4) 0.3925(4) 0.0479(10) Uani 1 1 d .
O2 O 1.4111(8) 0.4371(4) 0.3459(4) 0.0571(12) Uani 1 1 d .
C1 C 1.2473(11) 0.3146(7) 0.6769(5) 0.0516(16) Uani 1 1 d .
H1 H 1.3851 0.3461 0.7091 0.062 Uiso 1 1 calc R
C2 C 1.1583(12) 0.1850(6) 0.6599(5) 0.0526(16) Uani 1 1 d .
H2 H 1.2295 0.1159 0.6783 0.063 Uiso 1 1 calc R
C3 C 0.9460(11) 0.1801(6) 0.6106(5) 0.0459(14) Uani 1 1 d .
H3 H 0.8515 0.1074 0.5915 0.055 Uiso 1 1 calc R
C4 C 0.8999(11) 0.3029(6) 0.5951(6) 0.0492(15) Uani 1 1 d .
H4 H 0.7697 0.3260 0.5636 0.059 Uiso 1 1 calc R
C5 C 1.0820(12) 0.3850(6) 0.6347(6) 0.0490(15) Uani 1 1 d .
H5 H 1.0936 0.4722 0.6336 0.059 Uiso 1 1 calc R
C6 C 1.3914(9) 0.1356(5) 0.4159(5) 0.0351(12) Uani 1 1 d .
C7 C 1.3146(9) 0.3635(5) 0.3865(5) 0.0385(12) Uani 1 1 d .
C8 C 0.7319(9) 0.2227(6) 0.1639(5) 0.0417(13) Uani 1 1 d .
H8A H 0.7527 0.3060 0.2196 0.050 Uiso 1 1 calc R
H8B H 0.5823 0.1954 0.1519 0.050 Uiso 1 1 calc R
C9 C 1.1138(10) 0.2532(8) 0.0260(7) 0.0637(19) Uani 1 1 d .
H9A H 1.1624 0.2705 -0.0501 0.096 Uiso 1 1 calc R
H9B H 1.1667 0.1753 0.0440 0.096 Uiso 1 1 calc R
H9C H 1.1638 0.3228 0.0945 0.096 Uiso 1 1 calc R
C10 C 0.7169(12) 0.3796(7) -0.0394(8) 0.065(2) Uani 1 1 d .
H10A H 0.7812 0.4546 0.0186 0.098 Uiso 1 1 calc R
H10B H 0.5669 0.3747 -0.0376 0.098 Uiso 1 1 calc R
H10C H 0.7473 0.3846 -0.1229 0.098 Uiso 1 1 calc R
C11 C 0.7173(15) 0.0892(7) -0.1092(7) 0.069(2) Uani 1 1 d .
H11A H 0.7933 0.0813 -0.1813 0.104 Uiso 1 1 calc R
H11B H 0.5703 0.0948 -0.1353 0.104 Uiso 1 1 calc R
H11C H 0.7334 0.0156 -0.0708 0.104 Uiso 1 1 calc R

loop_
_atom_site_aniso_label
_atom_site_aniso_U_11
_atom_site_aniso_U_22
_atom_site_aniso_U_33
_atom_site_aniso_U_23
_atom_site_aniso_U_13
_atom_site_aniso_U_12
W1 0.03068(17) 0.02665(14) 0.02911(15) 0.00520(9) 0.00376(9) 0.00018(10)
Si1 0.0393(9) 0.0328(7) 0.0373(7) 0.0092(6) 0.0026(6) 0.0023(6)
N1 0.032(2) 0.035(2) 0.029(2) 0.0056(17) 0.0056(18) 0.0012(19)
N2 0.038(3) 0.042(2) 0.030(2) 0.0063(18) 0.0061(19) -0.009(2)
O1 0.043(2) 0.049(2) 0.057(2) 0.0141(19) 0.017(2) 0.015(2)
O2 0.067(3) 0.040(2) 0.069(3) 0.017(2) 0.023(2) -0.005(2)
C1 0.048(4) 0.067(4) 0.035(3) 0.005(3) 0.004(3) -0.015(3)
C2 0.076(5) 0.053(4) 0.036(3) 0.014(3) 0.017(3) 0.021(3)
C3 0.055(4) 0.046(3) 0.036(3) 0.003(2) 0.016(3) -0.006(3)
C4 0.051(4) 0.055(4) 0.043(3) 0.006(3) 0.016(3) 0.010(3)
C5 0.070(4) 0.034(3) 0.043(3) 0.000(2) 0.019(3) 0.001(3)
C6 0.038(3) 0.035(3) 0.033(2) 0.011(2) 0.006(2) -0.007(2)
C7 0.042(3) 0.031(3) 0.043(3) 0.006(2) 0.012(2) 0.002(2)
C8 0.035(3) 0.051(3) 0.037(3) 0.003(2) 0.001(2) 0.008(3)
C9 0.044(4) 0.078(5) 0.082(5) 0.041(4) 0.015(3) 0.009(4)
C10 0.060(5) 0.049(4) 0.092(5) 0.031(4) 0.000(4) 0.005(3)
C11 0.097(6) 0.057(4) 0.050(4) -0.003(3) 0.023(4) -0.014(4)

loop_
_atom_type_symbol
_atom_type_description
_atom_type_scat_dispersion_real
_atom_type_scat_dispersion_imag
_atom_type_scat_source
C C 0.0033 0.0016 'International Tables Vol C Tables 4.2.6.8 and 6.1.1.4'
H H 0.0000 0.0000 'International Tables Vol C Tables 4.2.6.8 and 6.1.1.4'
N N 0.0061 0.0033 'International Tables Vol C Tables 4.2.6.8 and 6.1.1.4'
O O 0.0106 0.0060 'International Tables Vol C Tables 4.2.6.8 and 6.1.1.4'
W W -0.8490 6.8722 'International Tables Vol C Tables 4.2.6.8 and 6.1.1.4'
Si Si 0.0817 0.0704 'International Tables Vol C Tables 4.2.6.8 and 6.1.1.4'

loop_
_geom_angle_atom_site_label_1
_geom_angle_atom_site_label_2
_geom_angle_atom_site_label_3
_geom_angle
N1 W1 C6 95.3(2)
N1 W1 C7 94.3(2)
C6 W1 C7 81.8(2)
N1 W1 C5 128.1(2)
C6 W1 C5 136.6(2)
C7 W1 C5 95.8(2)
N1 W1 C2 129.7(2)
C6 W1 C2 94.0(2)
C7 W1 C2 136.1(3)
C5 W1 C2 58.3(2)
N1 W1 C1 157.1(2)
C6 W1 C1 102.5(2)
C7 W1 C1 102.3(2)
C5 W1 C1 35.3(2)
C2 W1 C1 35.7(2)
N1 W1 C4 99.6(2)
C6 W1 C4 151.3(2)
C7 W1 C4 121.0(2)
C5 W1 C4 34.5(2)
C2 W1 C4 57.7(2)
C1 W1 C4 58.3(2)
N1 W1 C3 100.4(2)
C6 W1 C3 118.7(2)
C7 W1 C3 153.1(2)
C5 W1 C3 57.5(2)
C2 W1 C3 34.6(2)
C1 W1 C3 58.4(2)
C4 W1 C3 34.3(2)
C10 Si1 C9 110.5(4)
C10 Si1 C11 111.1(4)
C9 Si1 C11 111.6(4)
C10 Si1 C8 107.1(3)
C9 Si1 C8 108.4(3)
C11 Si1 C8 108.0(3)
N2 N1 W1 174.3(4)
N1 N2 C8 117.4(5)
C5 C1 C2 105.8(6)
C5 C1 W1 72.1(3)
C2 C1 W1 72.1(3)
C3 C2 C1 108.3(6)
C3 C2 W1 73.7(3)
C1 C2 W1 72.2(3)
C4 C3 C2 108.4(6)
C4 C3 W1 72.7(3)
C2 C3 W1 71.7(4)
C5 C4 C3 108.3(6)
C5 C4 W1 71.6(3)
C3 C4 W1 73.0(3)
C4 C5 C1 109.2(5)
C4 C5 W1 73.9(3)
C1 C5 W1 72.6(3)
O1 C6 W1 178.4(5)
O2 C7 W1 178.2(5)
N2 C8 Si1 110.6(4)

loop_
_geom_bond_atom_site_label_1
_geom_bond_atom_site_label_2
_geom_bond_distance
W1 N1 1.862(4)
W1 C6 1.968(6)
W1 C7 1.968(6)
W1 C5 2.331(6)
W1 C2 2.337(6)
W1 C1 2.339(6)
W1 C4 2.360(6)
W1 C3 2.364(6)
Si1 C10 1.839(7)
Si1 C9 1.840(7)
Si1 C11 1.856(7)
Si1 C8 1.898(6)
N1 N2 1.207(6)
N2 C8 1.471(7)
O1 C6 1.152(7)
O2 C7 1.148(7)
C1 C5 1.417(10)
C1 C2 1.433(10)
C2 C3 1.398(9)
C3 C4 1.394(9)
C4 C5 1.390(10)
